data_7715557
loop_
_publ_author_name
'Petrus, Rafa&#x142;'
'Kowali&#x144;ski, Adrian'
'Lis, Tadeusz'

_publ_section_title
;
 Recycling primary lithium batteries using a coordination chemistry
 approach: recovery of lithium and manganese residues in the form of
 industrially important materials.
;
_journal_issue 17
_journal_name_full 'Dalton transactions (Cambridge, England : 2003)'
_journal_page_first 7450
_journal_page_last 7469
_journal_paper_doi 10.1039/d4dt00648h
_journal_volume 53
_journal_year 2024
_chemical_formula_moiety 'C51 H48 Li6 O18'
_chemical_formula_sum 'C51 H48 Li6 O18'
_chemical_formula_weight 990.53
_space_group_crystal_system triclinic
_space_group_IT_number 2
_space_group_name_Hall '-P 1'
_space_group_name_H-M_alt 'P -1'
_atom_sites_solution_hydrogens geom
_atom_sites_solution_primary direct
_audit_creation_method SHELXL-2014/7
_audit_update_record
;
2023-08-11 deposited with the CCDC.	2024-03-26 downloaded from the CCDC.
;
_cell_angle_alpha 67.26(3)
_cell_angle_beta 78.53(2)
_cell_angle_gamma 87.65(2)
_cell_formula_units_Z 1
_cell_length_a 8.285(2)
_cell_length_b 12.146(4)
_cell_length_c 13.254(4)
_cell_measurement_reflns_used 3724
_cell_measurement_temperature 100(2)
_cell_measurement_theta_max 28.7200
_cell_measurement_theta_min 3.6350
_cell_volume 1204.6(7)
_computing_cell_refinement 'CrysAlisPro 1.171.39.46 (Rigaku OD, 2018)'
_computing_data_collection 'CrysAlisPro 1.171.39.46 (Rigaku OD, 2018)'
_computing_data_reduction 'CrysAlisPro 1.171.39.46 (Rigaku OD, 2018)'
_computing_molecular_graphics 'DIAMOND  (Brandenburg, 2007)'
_computing_publication_material 'SHELXL-2014/7 (Sheldrick, 2014)'
_computing_structure_refinement 'SHELXL-2014/7 (Sheldrick, 2014)'
_computing_structure_solution 'SHELXS-2014/7 (Sheldrick, 2014)'
_diffrn_ambient_temperature 100(2)
_diffrn_detector 'CCD plate'
_diffrn_detector_type Ruby
_diffrn_measured_fraction_theta_full 0.998
_diffrn_measured_fraction_theta_max 0.980
_diffrn_measurement_device 'four-circle diffractometer'
_diffrn_measurement_device_type 'Xcalibur, Ruby, Gemini ultra'
_diffrn_radiation_monochromator graphite
_diffrn_radiation_probe x-ray
_diffrn_radiation_type MoK\a
_diffrn_radiation_wavelength 0.71073
_diffrn_reflns_av_R_equivalents 0.0155
_diffrn_reflns_av_unetI/netI 0.0270
_diffrn_reflns_Laue_measured_fraction_full 0.998
_diffrn_reflns_Laue_measured_fraction_max 0.980
_diffrn_reflns_limit_h_max 10
_diffrn_reflns_limit_h_min -10
_diffrn_reflns_limit_k_max 13
_diffrn_reflns_limit_k_min -15
_diffrn_reflns_limit_l_max 11
_diffrn_reflns_limit_l_min -16
_diffrn_reflns_number 9615
_diffrn_reflns_point_group_measured_fraction_full 0.998
_diffrn_reflns_point_group_measured_fraction_max 0.980
_diffrn_reflns_theta_full 25.500
_diffrn_reflns_theta_max 26.999
_diffrn_reflns_theta_min 3.300
_diffrn_source 'fine-focus sealed X-ray tube'
_diffrn_source_type 'Enhance (Mo) X-ray Source'
_exptl_absorpt_coefficient_mu 0.101
_exptl_absorpt_correction_T_max 0.979
_exptl_absorpt_correction_T_min 0.956
_exptl_absorpt_correction_type analytical
_exptl_absorpt_process_details
;
CrysAlisPro 1.171.39.46 (Rigaku Oxford Diffraction, 2018)
Analytical numeric absorption correction using a multifaceted crystal
			model based on expressions derived by R.C. Clark & J.S. Reid.
(Clark, R. C. & Reid, J. S. (1995). Acta Cryst. A51, 887-897)
Empirical absorption correction using spherical harmonics,
 implemented in SCALE3 ABSPACK scaling algorithm.
;
_exptl_crystal_colour colorless
_exptl_crystal_density_diffrn 1.365
_exptl_crystal_description block
_exptl_crystal_F_000 516
_exptl_crystal_size_max 0.350
_exptl_crystal_size_mid 0.110
_exptl_crystal_size_min 0.080
_refine_diff_density_max 0.283
_refine_diff_density_min -0.215
_refine_diff_density_rms 0.037
_refine_ls_extinction_method none
_refine_ls_goodness_of_fit_ref 1.050
_refine_ls_hydrogen_treatment constr
_refine_ls_matrix_type full
_refine_ls_number_parameters 358
_refine_ls_number_reflns 5160
_refine_ls_number_restraints 0
_refine_ls_restrained_S_all 1.050
_refine_ls_R_factor_all 0.0509
_refine_ls_R_factor_gt 0.0392
_refine_ls_shift/su_max 0.000
_refine_ls_shift/su_mean 0.000
_refine_ls_structure_factor_coef Fsqd
_refine_ls_weighting_details 'w=1/[\s^2^(Fo^2^)+(0.0395P)^2^+0.3800P] where P=(Fo^2^+2Fc^2^)/3'
_refine_ls_weighting_scheme calc
_refine_ls_wR_factor_gt 0.0907
_refine_ls_wR_factor_ref 0.0970
_reflns_Friedel_coverage 0.000
_reflns_number_gt 4306
_reflns_number_total 5160
_reflns_threshold_expression 'I > 2\s(I)'
_cod_data_source_file d4dt00648h2.cif
_cod_data_source_block 7a
_cod_depositor_comments 'Adding full bibliography for 7715548--7715558.cif.'
_cod_database_code 7715557
_shelx_shelxl_version_number 2014/7
_shelx_space_group_comment
;
The symmetry employed for this shelxl refinement is uniquely defined
by the following loop, which should always be used as a source of
symmetry information in preference to the above space-group names.
They are only intended as comments.
;
_shelx_estimated_absorpt_t_min 0.966
_shelx_estimated_absorpt_t_max 0.992

loop_
_space_group_symop_operation_xyz
'x, y, z'
'-x, -y, -z'

loop_
_atom_site_label
_atom_site_type_symbol
_atom_site_fract_x
_atom_site_fract_y
_atom_site_fract_z
_atom_site_U_iso_or_equiv
_atom_site_adp_type
_atom_site_occupancy
_atom_site_site_symmetry_order
_atom_site_calc_flag
_atom_site_refinement_flags_posn
_atom_site_refinement_flags_adp
_atom_site_refinement_flags_occupancy
_atom_site_disorder_assembly
_atom_site_disorder_group
Li1 Li 0.6400(3) 0.3904(2) 0.6090(2) 0.0295(5) Uani 1 1 d . . . . .
Li2 Li 0.6923(3) 0.6128(2) 0.3766(2) 0.0299(5) Uani 1 1 d . . . . .
Li3 Li 0.4125(3) 0.6086(2) 0.58517(19) 0.0279(5) Uani 1 1 d . . . . .
O1 O 0.47161(11) 0.45653(8) 0.68801(7) 0.0234(2) Uani 1 1 d . . . . .
C1 C 0.44137(15) 0.42454(12) 0.79759(11) 0.0229(3) Uani 1 1 d . . . . .
C2 C 0.33753(17) 0.49330(13) 0.84713(12) 0.0284(3) Uani 1 1 d . . . . .
H2 H 0.2937 0.5637 0.8002 0.034 Uiso 1 1 calc R U . . .
C3 C 0.29806(19) 0.46137(14) 0.96108(12) 0.0333(3) Uani 1 1 d . . . . .
H3 H 0.2289 0.5104 0.9909 0.040 Uiso 1 1 calc R U . . .
C4 C 0.35793(19) 0.35837(14) 1.03327(12) 0.0343(3) Uani 1 1 d . . . . .
H4 H 0.3290 0.3361 1.1118 0.041 Uiso 1 1 calc R U . . .
C5 C 0.45946(18) 0.28974(14) 0.98861(12) 0.0308(3) Uani 1 1 d . . . . .
H5 H 0.5003 0.2191 1.0374 0.037 Uiso 1 1 calc R U . . .
C6 C 0.50503(16) 0.32092(12) 0.87235(11) 0.0249(3) Uani 1 1 d . . . . .
C7 C 0.62103(17) 0.24618(13) 0.83097(12) 0.0279(3) Uani 1 1 d . . . . .
O2 O 0.69808(12) 0.27342(10) 0.73529(8) 0.0314(2) Uani 1 1 d . . . . .
O3 O 0.64132(14) 0.13985(10) 0.91034(9) 0.0402(3) Uani 1 1 d . . . . .
C8 C 0.7475(3) 0.06123(18) 0.87044(17) 0.0545(5) Uani 1 1 d . . . . .
H8A H 0.6998 0.0434 0.8162 0.082 Uiso 0.5 1 calc R U P A 1
H8B H 0.7576 -0.0132 0.9335 0.082 Uiso 0.5 1 calc R U P A 1
H8C H 0.8567 0.1004 0.8347 0.082 Uiso 0.5 1 calc R U P A 1
H8D H 0.6903 0.0320 0.8262 0.065 Uiso 0.5 1 calc R U P B 2
H8E H 0.8490 0.1065 0.8209 0.065 Uiso 0.5 1 calc R U P B 2
C9 C 0.7898(5) -0.0359(3) 0.9584(3) 0.0494(9) Uani 0.5 1 d . . P C 2
H9A H 0.8537 -0.0075 0.9990 0.074 Uiso 0.5 1 calc R U P C 2
H9B H 0.8561 -0.0896 0.9289 0.074 Uiso 0.5 1 calc R U P C 2
H9C H 0.6893 -0.0791 1.0091 0.074 Uiso 0.5 1 calc R U P C 2
O4 O 0.77013(11) 0.46171(8) 0.45951(8) 0.0233(2) Uani 1 1 d . . . . .
C10 C 0.91807(15) 0.42410(12) 0.43024(11) 0.0225(3) Uani 1 1 d . . . . .
C11 C 0.97610(16) 0.31899(12) 0.50513(11) 0.0254(3) Uani 1 1 d . . . . .
H11 H 0.9097 0.2785 0.5770 0.030 Uiso 1 1 calc R U . . .
C12 C 1.12589(16) 0.27356(13) 0.47710(12) 0.0277(3) Uani 1 1 d . . . . .
H12 H 1.1607 0.2030 0.5298 0.033 Uiso 1 1 calc R U . . .
C13 C 1.22700(16) 0.32978(13) 0.37237(12) 0.0279(3) Uani 1 1 d . . . . .
H13 H 1.3300 0.2981 0.3533 0.033 Uiso 1 1 calc R U . . .
C14 C 1.17465(16) 0.43186(12) 0.29732(12) 0.0261(3) Uani 1 1 d . . . . .
H14 H 1.2422 0.4701 0.2255 0.031 Uiso 1 1 calc R U . . .
C15 C 1.02327(16) 0.48128(12) 0.32425(11) 0.0233(3) Uani 1 1 d . . . . .
C16 C 0.97916(16) 0.59351(12) 0.24116(12) 0.0258(3) Uani 1 1 d . . . . .
O5 O 0.87627(12) 0.66232(9) 0.25874(9) 0.0307(2) Uani 1 1 d . . . . .
O6 O 1.06653(13) 0.61778(9) 0.13741(8) 0.0342(2) Uani 1 1 d . . . . .
C17 C 1.0226(2) 0.72484(16) 0.05196(14) 0.0460(4) Uani 1 1 d . . . . .
H17A H 0.9061 0.7182 0.0494 0.069 Uiso 0.6 1 calc R U P D 1
H17B H 1.0908 0.7345 -0.0206 0.069 Uiso 0.6 1 calc R U P D 1
H17C H 1.0411 0.7943 0.0692 0.069 Uiso 0.6 1 calc R U P D 1
H17D H 0.9010 0.7261 0.0616 0.055 Uiso 0.4 1 calc R U P E 2
H17E H 1.0606 0.7954 0.0621 0.055 Uiso 0.4 1 calc R U P E 2
C18 C 1.0876(5) 0.7337(5) -0.0530(3) 0.0463(11) Uani 0.4 1 d . . P F 2
H18A H 1.2077 0.7293 -0.0624 0.069 Uiso 0.4 1 calc R U P F 2
H18B H 1.0593 0.8101 -0.1067 0.069 Uiso 0.4 1 calc R U P F 2
H18C H 1.0428 0.6680 -0.0661 0.069 Uiso 0.4 1 calc R U P F 2
O7 O 0.52397(11) 0.70049(8) 0.43524(8) 0.0233(2) Uani 1 1 d . . . . .
C19 C 0.52341(16) 0.81826(12) 0.38695(11) 0.0234(3) Uani 1 1 d . . . . .
C20 C 0.62404(17) 0.87889(13) 0.28018(12) 0.0278(3) Uani 1 1 d . . . . .
H20 H 0.6930 0.8337 0.2456 0.033 Uiso 1 1 calc R U . . .
C21 C 0.62489(19) 1.00115(13) 0.22507(12) 0.0321(3) Uani 1 1 d . . . . .
H21 H 0.6936 1.0382 0.1535 0.038 Uiso 1 1 calc R U . . .
C22 C 0.52635(19) 1.07122(13) 0.27279(12) 0.0327(3) Uani 1 1 d . . . . .
H22 H 0.5284 1.1556 0.2350 0.039 Uiso 1 1 calc R U . . .
C23 C 0.42636(18) 1.01569(13) 0.37555(12) 0.0301(3) Uani 1 1 d . . . . .
H23 H 0.3577 1.0628 0.4081 0.036 Uiso 1 1 calc R U . . .
C24 C 0.42255(16) 0.89098(12) 0.43421(11) 0.0252(3) Uani 1 1 d . . . . .
C25 C 0.31425(17) 0.83843(13) 0.54483(12) 0.0276(3) Uani 1 1 d . . . . .
O8 O 0.32508(12) 0.73920(9) 0.61633(8) 0.0308(2) Uani 1 1 d . . . . .
O9 O 0.19725(13) 0.91101(10) 0.56349(10) 0.0377(3) Uani 1 1 d . . . . .
C26 C 0.0836(2) 0.86119(17) 0.67036(16) 0.0471(4) Uani 1 1 d . . . . .
H26A H 0.0302 0.7876 0.6769 0.071 Uiso 0.4 1 calc R U P G 1
H26B H -0.0003 0.9191 0.6754 0.071 Uiso 0.4 1 calc R U P G 1
H26C H 0.1443 0.8433 0.7309 0.071 Uiso 0.4 1 calc R U P G 1
H26D H 0.0183 0.7935 0.6727 0.056 Uiso 0.6 1 calc R U P H 2
H26E H 0.1466 0.8305 0.7312 0.056 Uiso 0.6 1 calc R U P H 2
C27 C -0.0243(3) 0.9492(3) 0.6870(3) 0.0409(6) Uani 0.6 1 d . . P I 2
H27A H 0.0389 1.0111 0.6945 0.061 Uiso 0.6 1 calc R U P I 2
H27B H -0.1080 0.9119 0.7551 0.061 Uiso 0.6 1 calc R U P I 2
H27C H -0.0783 0.9853 0.6230 0.061 Uiso 0.6 1 calc R U P I 2

loop_
_atom_site_aniso_label
_atom_site_aniso_U_11
_atom_site_aniso_U_22
_atom_site_aniso_U_33
_atom_site_aniso_U_23
_atom_site_aniso_U_13
_atom_site_aniso_U_12
Li1 0.0275(12) 0.0339(13) 0.0287(12) -0.0132(11) -0.0072(9) 0.0018(10)
Li2 0.0288(12) 0.0252(12) 0.0364(13) -0.0119(10) -0.0084(10) 0.0028(9)
Li3 0.0328(12) 0.0241(12) 0.0277(12) -0.0099(10) -0.0085(10) 0.0015(9)
O1 0.0246(5) 0.0244(5) 0.0220(5) -0.0087(4) -0.0069(4) 0.0006(4)
C1 0.0208(6) 0.0250(7) 0.0249(7) -0.0106(5) -0.0059(5) -0.0042(5)
C2 0.0318(7) 0.0245(7) 0.0304(7) -0.0114(6) -0.0080(6) 0.0023(6)
C3 0.0381(8) 0.0338(8) 0.0324(8) -0.0183(7) -0.0053(6) 0.0029(6)
C4 0.0401(8) 0.0406(9) 0.0244(7) -0.0146(7) -0.0070(6) 0.0012(7)
C5 0.0347(8) 0.0318(8) 0.0265(7) -0.0091(6) -0.0124(6) 0.0027(6)
C6 0.0243(6) 0.0276(7) 0.0255(7) -0.0115(6) -0.0087(5) 0.0006(5)
C7 0.0290(7) 0.0324(8) 0.0283(7) -0.0135(6) -0.0158(6) 0.0044(6)
O2 0.0282(5) 0.0420(6) 0.0311(6) -0.0195(5) -0.0117(4) 0.0081(4)
O3 0.0534(7) 0.0370(6) 0.0363(6) -0.0164(5) -0.0219(5) 0.0206(5)
C8 0.0735(13) 0.0540(12) 0.0590(12) -0.0365(10) -0.0411(10) 0.0386(10)
C9 0.071(2) 0.0249(17) 0.045(2) -0.0042(15) -0.0171(18) 0.0134(16)
O4 0.0201(4) 0.0254(5) 0.0272(5) -0.0125(4) -0.0063(4) 0.0025(4)
C10 0.0206(6) 0.0247(7) 0.0283(7) -0.0149(6) -0.0086(5) 0.0004(5)
C11 0.0247(7) 0.0269(7) 0.0255(7) -0.0105(6) -0.0065(5) 0.0000(5)
C12 0.0256(7) 0.0272(7) 0.0333(8) -0.0119(6) -0.0127(6) 0.0034(5)
C13 0.0200(6) 0.0303(8) 0.0381(8) -0.0180(6) -0.0070(6) 0.0028(5)
C14 0.0230(6) 0.0284(7) 0.0300(7) -0.0149(6) -0.0039(5) -0.0020(5)
C15 0.0225(6) 0.0236(7) 0.0274(7) -0.0123(6) -0.0077(5) -0.0007(5)
C16 0.0220(6) 0.0272(7) 0.0310(7) -0.0130(6) -0.0074(5) -0.0032(5)
O5 0.0249(5) 0.0244(5) 0.0402(6) -0.0089(4) -0.0076(4) 0.0007(4)
O6 0.0393(6) 0.0328(6) 0.0266(5) -0.0069(4) -0.0072(4) 0.0010(4)
C17 0.0588(11) 0.0362(9) 0.0355(9) -0.0015(7) -0.0170(8) -0.0062(8)
C18 0.048(2) 0.052(3) 0.0223(19) -0.0017(19) 0.0048(17) 0.001(2)
O7 0.0258(5) 0.0192(5) 0.0266(5) -0.0088(4) -0.0093(4) 0.0021(4)
C19 0.0248(7) 0.0229(7) 0.0264(7) -0.0097(6) -0.0136(5) 0.0011(5)
C20 0.0312(7) 0.0264(7) 0.0275(7) -0.0105(6) -0.0095(6) 0.0036(6)
C21 0.0403(8) 0.0276(8) 0.0259(7) -0.0059(6) -0.0102(6) -0.0017(6)
C22 0.0475(9) 0.0210(7) 0.0317(8) -0.0075(6) -0.0183(7) 0.0020(6)
C23 0.0383(8) 0.0249(7) 0.0348(8) -0.0153(6) -0.0173(6) 0.0059(6)
C24 0.0282(7) 0.0251(7) 0.0281(7) -0.0130(6) -0.0129(6) 0.0025(5)
C25 0.0304(7) 0.0264(7) 0.0340(8) -0.0181(6) -0.0108(6) -0.0003(6)
O8 0.0395(6) 0.0275(6) 0.0279(5) -0.0133(4) -0.0065(4) -0.0026(4)
O9 0.0341(6) 0.0360(6) 0.0479(7) -0.0240(5) -0.0035(5) 0.0033(5)
C26 0.0366(9) 0.0587(11) 0.0566(11) -0.0395(10) 0.0045(8) -0.0081(8)
C27 0.0313(13) 0.0437(16) 0.0521(17) -0.0247(14) -0.0079(12) 0.0150(12)

loop_
_atom_type_symbol
_atom_type_description
_atom_type_scat_dispersion_real
_atom_type_scat_dispersion_imag
_atom_type_scat_source
C C 0.0033 0.0016 'International Tables Vol C Tables 4.2.6.8 and 6.1.1.4'
H H 0.0000 0.0000 'International Tables Vol C Tables 4.2.6.8 and 6.1.1.4'
Li Li -0.0003 0.0001 'International Tables Vol C Tables 4.2.6.8 and 6.1.1.4'
O O 0.0106 0.0060 'International Tables Vol C Tables 4.2.6.8 and 6.1.1.4'

loop_
_geom_angle_atom_site_label_1
_geom_angle_atom_site_label_2
_geom_angle_atom_site_label_3
_geom_angle
_geom_angle_site_symmetry_1
_geom_angle_site_symmetry_3
_geom_angle_publ_flag
O2 Li1 O1 96.14(12) . . ?
O2 Li1 O4 128.74(14) . . ?
O1 Li1 O4 130.18(14) . . ?
O2 Li1 O7 103.51(12) . 2_666 ?
O1 Li1 O7 94.82(11) . 2_666 ?
O4 Li1 O7 94.22(11) . 2_666 ?
O5 Li2 O4 97.09(12) . . ?
O5 Li2 O7 132.42(14) . . ?
O4 Li2 O7 126.02(14) . . ?
O5 Li2 O1 102.49(12) . 2_666 ?
O4 Li2 O1 95.01(11) . 2_666 ?
O7 Li2 O1 93.61(10) . 2_666 ?
O8 Li3 O7 95.93(12) . . ?
O8 Li3 O1 128.35(13) . . ?
O7 Li3 O1 128.19(14) . . ?
O8 Li3 O4 106.86(12) . 2_666 ?
O7 Li3 O4 95.61(11) . 2_666 ?
O1 Li3 O4 95.29(11) . 2_666 ?
C1 O1 Li3 123.57(11) . . ?
Li1 O1 Li3 109.18(11) . . ?
C1 O1 Li2 116.54(10) . 2_666 ?
Li1 O1 Li2 85.34(11) . 2_666 ?
Li3 O1 Li2 83.28(10) . 2_666 ?
O1 C1 C2 120.04(12) . . ?
O1 C1 C6 123.76(12) . . ?
C2 C1 C6 116.19(12) . . ?
C3 C2 C1 122.15(14) . . ?
C3 C2 H2 118.9 . . ?
C1 C2 H2 118.9 . . ?
C2 C3 C4 121.05(14) . . ?
C2 C3 H3 119.5 . . ?
C4 C3 H3 119.5 . . ?
C5 C4 C3 118.59(14) . . ?
C5 C4 H4 120.7 . . ?
C3 C4 H4 120.7 . . ?
C4 C5 C6 121.91(14) . . ?
C4 C5 H5 119.0 . . ?
C6 C5 H5 119.0 . . ?
C5 C6 C1 120.08(13) . . ?
C5 C6 C7 118.58(13) . . ?
C1 C6 C7 121.32(12) . . ?
O2 C7 O3 120.21(14) . . ?
O2 C7 C6 126.24(13) . . ?
O3 C7 C6 113.53(13) . . ?
C7 O2 Li1 125.19(12) . . ?
C7 O3 C8 114.69(13) . . ?
C9 C8 O3 111.5(2) . . ?
O3 C8 H8A 109.5 . . ?
O3 C8 H8B 109.5 . . ?
H8A C8 H8B 109.5 . . ?
O3 C8 H8C 109.5 . . ?
H8A C8 H8C 109.5 . . ?
H8B C8 H8C 109.5 . . ?
C9 C8 H8D 109.3 . . ?
O3 C8 H8D 109.3 . . ?
C9 C8 H8E 109.3 . . ?
O3 C8 H8E 109.3 . . ?
H8D C8 H8E 108.0 . . ?
C8 C9 H9A 109.5 . . ?
C8 C9 H9B 109.5 . . ?
H9A C9 H9B 109.5 . . ?
C8 C9 H9C 109.5 . . ?
H9A C9 H9C 109.5 . . ?
H9B C9 H9C 109.5 . . ?
C10 O4 Li2 123.59(11) . . ?
C10 O4 Li1 122.29(11) . . ?
Li2 O4 Li1 111.95(12) . . ?
C10 O4 Li3 112.49(10) . 2_666 ?
Li2 O4 Li3 85.37(11) . 2_666 ?
Li1 O4 Li3 84.75(10) . 2_666 ?
O4 C10 C11 119.82(12) . . ?
O4 C10 C15 123.72(12) . . ?
C11 C10 C15 116.42(12) . . ?
C12 C11 C10 122.09(13) . . ?
C12 C11 H11 119.0 . . ?
C10 C11 H11 119.0 . . ?
C11 C12 C13 120.90(13) . . ?
C11 C12 H12 119.6 . . ?
C13 C12 H12 119.6 . . ?
C14 C13 C12 118.69(13) . . ?
C14 C13 H13 120.7 . . ?
C12 C13 H13 120.7 . . ?
C13 C14 C15 121.64(13) . . ?
C13 C14 H14 119.2 . . ?
C15 C14 H14 119.2 . . ?
C14 C15 C10 120.24(12) . . ?
C14 C15 C16 118.39(12) . . ?
C10 C15 C16 121.36(12) . . ?
O5 C16 O6 120.24(13) . . ?
O5 C16 C15 126.57(13) . . ?
O6 C16 C15 113.19(12) . . ?
C16 O5 Li2 122.84(12) . . ?
C16 O6 C17 115.16(13) . . ?
C18 C17 O6 113.5(3) . . ?
O6 C17 H17A 109.5 . . ?
O6 C17 H17B 109.5 . . ?
H17A C17 H17B 109.5 . . ?
O6 C17 H17C 109.5 . . ?
H17A C17 H17C 109.5 . . ?
H17B C17 H17C 109.5 . . ?
C18 C17 H17D 108.9 . . ?
O6 C17 H17D 108.9 . . ?
C18 C17 H17E 108.9 . . ?
O6 C17 H17E 108.9 . . ?
H17D C17 H17E 107.7 . . ?
C17 C18 H18A 109.5 . . ?
C17 C18 H18B 109.5 . . ?
H18A C18 H18B 109.5 . . ?
C17 C18 H18C 109.5 . . ?
H18A C18 H18C 109.5 . . ?
H18B C18 H18C 109.5 . . ?
C19 O7 Li3 124.19(12) . . ?
C19 O7 Li2 120.26(11) . . ?
Li3 O7 Li2 112.99(11) . . ?
C19 O7 Li1 114.76(10) . 2_666 ?
Li3 O7 Li1 84.25(10) . 2_666 ?
Li2 O7 Li1 85.00(11) . 2_666 ?
O7 C19 C20 119.86(13) . . ?
O7 C19 C24 123.90(13) . . ?
C20 C19 C24 116.22(12) . . ?
C21 C20 C19 122.14(14) . . ?
C21 C20 H20 118.9 . . ?
C19 C20 H20 118.9 . . ?
C20 C21 C22 120.97(14) . . ?
C20 C21 H21 119.5 . . ?
C22 C21 H21 119.5 . . ?
C23 C22 C21 118.58(14) . . ?
C23 C22 H22 120.7 . . ?
C21 C22 H22 120.7 . . ?
C22 C23 C24 121.93(14) . . ?
C22 C23 H23 119.0 . . ?
C24 C23 H23 119.0 . . ?
C23 C24 C19 120.16(13) . . ?
C23 C24 C25 118.66(13) . . ?
C19 C24 C25 121.17(12) . . ?
O8 C25 O9 120.69(14) . . ?
O8 C25 C24 126.06(13) . . ?
O9 C25 C24 113.24(13) . . ?
C25 O8 Li3 124.06(12) . . ?
C25 O9 C26 115.17(13) . . ?
C27 C26 O9 110.68(19) . . ?
O9 C26 H26A 109.5 . . ?
O9 C26 H26B 109.5 . . ?
H26A C26 H26B 109.5 . . ?
O9 C26 H26C 109.5 . . ?
H26A C26 H26C 109.5 . . ?
H26B C26 H26C 109.5 . . ?
C27 C26 H26D 109.5 . . ?
O9 C26 H26D 109.5 . . ?
C27 C26 H26E 109.5 . . ?
O9 C26 H26E 109.5 . . ?
H26D C26 H26E 108.1 . . ?
C26 C27 H27A 109.5 . . ?
C26 C27 H27B 109.5 . . ?
H27A C27 H27B 109.5 . . ?
C26 C27 H27C 109.5 . . ?
H27A C27 H27C 109.5 . . ?
H27B C27 H27C 109.5 . . ?

loop_
_geom_bond_atom_site_label_1
_geom_bond_atom_site_label_2
_geom_bond_distance
_geom_bond_site_symmetry_2
_geom_bond_publ_flag
Li1 O2 1.865(3) . ?
Li1 O1 1.915(3) . ?
Li1 O4 1.933(3) . ?
Li1 O7 2.086(3) 2_666 ?
Li2 O5 1.878(3) . ?
Li2 O4 1.901(3) . ?
Li2 O7 1.942(3) . ?
Li2 O1 2.098(3) 2_666 ?
Li3 O8 1.871(3) . ?
Li3 O7 1.920(3) . ?
Li3 O1 1.938(3) . ?
Li3 O4 2.055(2) 2_666 ?
O1 C1 1.3229(16) . ?
O1 Li2 2.098(3) 2_666 ?
C1 C2 1.417(2) . ?
C1 C6 1.426(2) . ?
C2 C3 1.378(2) . ?
C2 H2 0.9500 . ?
C3 C4 1.392(2) . ?
C3 H3 0.9500 . ?
C4 C5 1.371(2) . ?
C4 H4 0.9500 . ?
C5 C6 1.411(2) . ?
C5 H5 0.9500 . ?
C6 C7 1.467(2) . ?
C7 O2 1.2232(18) . ?
C7 O3 1.3435(18) . ?
O3 C8 1.450(2) . ?
C8 C9 1.392(4) . ?
C8 H8A 0.9800 . ?
C8 H8B 0.9800 . ?
C8 H8C 0.9800 . ?
C8 H8D 0.9900 . ?
C8 H8E 0.9900 . ?
C9 H9A 0.9800 . ?
C9 H9B 0.9800 . ?
C9 H9C 0.9800 . ?
O4 C10 1.3279(16) . ?
O4 Li3 2.055(2) 2_666 ?
C10 C11 1.4163(19) . ?
C10 C15 1.4227(19) . ?
C11 C12 1.3790(19) . ?
C11 H11 0.9500 . ?
C12 C13 1.395(2) . ?
C12 H12 0.9500 . ?
C13 C14 1.374(2) . ?
C13 H13 0.9500 . ?
C14 C15 1.4094(19) . ?
C14 H14 0.9500 . ?
C15 C16 1.471(2) . ?
C16 O5 1.2217(17) . ?
C16 O6 1.3453(18) . ?
O6 C17 1.447(2) . ?
C17 C18 1.352(4) . ?
C17 H17A 0.9800 . ?
C17 H17B 0.9800 . ?
C17 H17C 0.9800 . ?
C17 H17D 0.9900 . ?
C17 H17E 0.9900 . ?
C18 H18A 0.9800 . ?
C18 H18B 0.9800 . ?
C18 H18C 0.9800 . ?
O7 C19 1.3224(17) . ?
O7 Li1 2.086(3) 2_666 ?
C19 C20 1.420(2) . ?
C19 C24 1.425(2) . ?
C20 C21 1.378(2) . ?
C20 H20 0.9500 . ?
C21 C22 1.394(2) . ?
C21 H21 0.9500 . ?
C22 C23 1.372(2) . ?
C22 H22 0.9500 . ?
C23 C24 1.408(2) . ?
C23 H23 0.9500 . ?
C24 C25 1.471(2) . ?
C25 O8 1.2249(18) . ?
C25 O9 1.3347(18) . ?
O9 C26 1.454(2) . ?
C26 C27 1.420(3) . ?
C26 H26A 0.9800 . ?
C26 H26B 0.9800 . ?
C26 H26C 0.9800 . ?
C26 H26D 0.9900 . ?
C26 H26E 0.9900 . ?
C27 H27A 0.9800 . ?
C27 H27B 0.9800 . ?
C27 H27C 0.9800 . ?

loop_
_geom_hbond_atom_site_label_D
_geom_hbond_atom_site_label_H
_geom_hbond_atom_site_label_A
_geom_hbond_distance_DH
_geom_hbond_distance_HA
_geom_hbond_distance_DA
_geom_hbond_angle_DHA
_geom_hbond_site_symmetry_A
C11 H11 O2 0.95 2.43 3.305(2) 152.2 .
